data_1503645
loop_
_publ_author_name
'Han, Zheng-Guo'
'Zhang, Ge'
'Jiang, Bo'
'Ma, Ning'
'Shi, Feng'
'Tu, Shu-Jiang'

_publ_section_title
;
 Diversity Synthesis of Pyrimido[4,5-b][1,6]naphthyridine and Its
 Derivatives under Microwave Irradiation
;
_journal_issue 5
_journal_name_full 'Journal of Combinatorial Chemistry'
_journal_page_first 809
_journal_paper_doi 10.1021/cc800196u
_journal_volume 11
_journal_year 2009
_chemical_formula_sum 'C28 H28 N4 O1.5'
_chemical_formula_weight 444.54
_chemical_name_systematic
; 
 ? 
;
_space_group_IT_number 2
_symmetry_cell_setting triclinic
_symmetry_space_group_name_Hall '-P 1'
_symmetry_space_group_name_H-M 'P -1'
_atom_sites_solution_hydrogens geom
_atom_sites_solution_primary direct
_atom_sites_solution_secondary difmap
_audit_creation_method SHELXL-97
_cell_angle_alpha 95.1590(10)
_cell_angle_beta 103.578(2)
_cell_angle_gamma 91.9540(10)
_cell_formula_units_Z 4
_cell_length_a 9.8714(13)
_cell_length_b 16.11(2)
_cell_length_c 16.131(2)
_cell_measurement_reflns_used 1211
_cell_measurement_temperature 298(2)
_cell_measurement_theta_max 19.246
_cell_measurement_theta_min 2.529
_cell_volume 2479(3)
_computing_cell_refinement 'Bruker SMART'
_computing_data_collection 'Bruker SMART'
_computing_data_reduction 'Bruker SHELXTL'
_computing_molecular_graphics 'Bruker SHELXTL'
_computing_publication_material 'Bruker SHELXTL'
_computing_structure_refinement 'SHELXL-97 (Sheldrick, 1997)'
_computing_structure_solution 'SHELXS-97 (Sheldrick, 1990)'
_diffrn_ambient_temperature 298(2)
_diffrn_measured_fraction_theta_full 0.980
_diffrn_measured_fraction_theta_max 0.980
_diffrn_measurement_device_type 'CCD area detector'
_diffrn_measurement_method 'phi and omega scans'
_diffrn_radiation_monochromator graphite
_diffrn_radiation_source 'fine-focus sealed tube'
_diffrn_radiation_type MoK\a
_diffrn_radiation_wavelength 0.71073
_diffrn_reflns_av_R_equivalents 0.0517
_diffrn_reflns_av_sigmaI/netI 0.1515
_diffrn_reflns_limit_h_max 11
_diffrn_reflns_limit_h_min -11
_diffrn_reflns_limit_k_max 19
_diffrn_reflns_limit_k_min -19
_diffrn_reflns_limit_l_max 19
_diffrn_reflns_limit_l_min -16
_diffrn_reflns_number 12994
_diffrn_reflns_theta_full 25.01
_diffrn_reflns_theta_max 25.01
_diffrn_reflns_theta_min 1.73
_exptl_absorpt_coefficient_mu 0.075
_exptl_absorpt_correction_T_max 0.9933
_exptl_absorpt_correction_T_min 0.9829
_exptl_absorpt_correction_type multi-scan
_exptl_absorpt_process_details sadabs
_exptl_crystal_colour 'pale yellow'
_exptl_crystal_density_diffrn 1.191
_exptl_crystal_density_method 'not measured'
_exptl_crystal_description block
_exptl_crystal_F_000 944
_exptl_crystal_size_max 0.23
_exptl_crystal_size_mid 0.18
_exptl_crystal_size_min 0.09
_refine_diff_density_max 0.676
_refine_diff_density_min -0.194
_refine_diff_density_rms 0.060
_refine_ls_extinction_method none
_refine_ls_goodness_of_fit_ref 1.056
_refine_ls_hydrogen_treatment constr
_refine_ls_matrix_type full
_refine_ls_number_parameters 631
_refine_ls_number_reflns 8567
_refine_ls_number_restraints 0
_refine_ls_restrained_S_all 1.056
_refine_ls_R_factor_all 0.2400
_refine_ls_R_factor_gt 0.0837
_refine_ls_shift/su_max 0.001
_refine_ls_shift/su_mean 0.000
_refine_ls_structure_factor_coef Fsqd
_refine_ls_weighting_details 'calc w=1/[\s^2^(Fo^2^)+(0.0529P)^2^+0.0000P] where P=(Fo^2^+2Fc^2^)/3'
_refine_ls_weighting_scheme calc
_refine_ls_wR_factor_gt 0.1784
_refine_ls_wR_factor_ref 0.2166
_reflns_number_gt 2482
_reflns_number_total 8567
_reflns_threshold_expression >2sigma(I)
_cod_data_source_file cc800196u_si_004.cif
_cod_data_source_block 080708d
_cod_depositor_comments
;
The following automatic conversions were performed:

'_symmetry_cell_setting' value 'Triclinic' changed to 'triclinic'
according to /home/saulius/struct/CIF-dictionaries/cif_core.dic
dictionary named 'cif_core.dic' version 2.4.2 from 2011-04-26.

Automatic conversion script
Id: cif_fix_values 1715 2011-07-08 13:25:40Z adriana 
;
_cod_original_cell_volume 2480(4)
_cod_original_sg_symbol_H-M P-1
_cod_database_code 1503645

loop_
_symmetry_equiv_pos_as_xyz
'x, y, z'
'-x, -y, -z'

loop_
_atom_site_label
_atom_site_type_symbol
_atom_site_fract_x
_atom_site_fract_y
_atom_site_fract_z
_atom_site_U_iso_or_equiv
_atom_site_adp_type
_atom_site_occupancy
_atom_site_symmetry_multiplicity
_atom_site_calc_flag
_atom_site_refinement_flags
N1 N 0.5731(5) 0.0853(2) 0.3808(4) 0.0664(13) Uani 1 1 d .
N2 N 0.7230(5) 0.0748(3) 0.5207(4) 0.0737(13) Uani 1 1 d .
N3 N 0.7833(5) 0.0401(3) 0.3891(4) 0.0815(15) Uani 1 1 d .
H3 H 0.8661 0.0246 0.4093 0.098 Uiso 1 1 calc R
N4 N 0.3963(6) 0.1431(3) 0.6262(4) 0.0745(14) Uani 1 1 d .
N5 N 0.4490(5) 0.5861(3) 0.0859(3) 0.0658(12) Uani 1 1 d .
N6 N 0.2871(5) 0.4669(3) 0.0448(3) 0.0733(13) Uani 1 1 d .
N7 N 0.2396(5) 0.6020(3) 0.0048(3) 0.0783(14) Uani 1 1 d .
H7 H 0.1564 0.5915 -0.0266 0.094 Uiso 1 1 calc R
N8 N 0.5908(5) 0.3210(3) 0.1667(3) 0.0674(13) Uani 1 1 d .
O1 O -0.0381(8) 0.4498(5) 0.2565(5) 0.106(3) Uani 0.50 1 d P
H1 H -0.0263 0.4510 0.2080 0.127 Uiso 0.50 1 calc PR
O2 O 0.1174(14) 0.1777(8) 0.3724(8) 0.186(5) Uani 0.50 1 d P
H2 H 0.0916 0.1286 0.3706 0.279 Uiso 0.50 1 calc PR
O3 O 0.0756(5) 0.0492(3) 0.4253(4) 0.183(2) Uani 1 1 d .
H3A H 0.0133 0.0225 0.3856 0.220 Uiso 1 1 d R
H3B H 0.1456 0.0197 0.4392 0.220 Uiso 1 1 d R
O4 O 0.0149(5) 0.4604(3) 0.1070(3) 0.1464(18) Uani 1 1 d .
H4A H -0.0305 0.4177 0.0771 0.176 Uiso 1 1 d R
H4B H 0.0984 0.4621 0.1013 0.176 Uiso 1 1 d R
C1 C 0.6970(7) 0.0670(3) 0.4336(5) 0.0693(17) Uani 1 1 d .
C2 C 0.6161(7) 0.0998(3) 0.5541(5) 0.0679(16) Uani 1 1 d .
C3 C 0.4858(7) 0.1234(3) 0.5032(4) 0.0617(15) Uani 1 1 d .
C4 C 0.4684(5) 0.1323(3) 0.4102(4) 0.0638(15) Uani 1 1 d .
H4 H 0.3755 0.1093 0.3787 0.077 Uiso 1 1 calc R
C5 C 0.4854(8) 0.2226(4) 0.3931(4) 0.0737(17) Uani 1 1 d .
C6 C 0.6054(8) 0.2682(4) 0.4312(4) 0.093(2) Uani 1 1 d .
H6 H 0.6788 0.2442 0.4664 0.112 Uiso 1 1 calc R
C7 C 0.6169(9) 0.3550(5) 0.4158(5) 0.117(2) Uani 1 1 d .
H7A H 0.6973 0.3884 0.4412 0.141 Uiso 1 1 calc R
C8 C 0.5064(12) 0.3860(5) 0.3632(6) 0.110(3) Uani 1 1 d .
H8 H 0.5151 0.4413 0.3520 0.132 Uiso 1 1 calc R
C9 C 0.3897(11) 0.3443(6) 0.3274(5) 0.120(3) Uani 1 1 d .
H9 H 0.3162 0.3692 0.2932 0.144 Uiso 1 1 calc R
C10 C 0.3782(8) 0.2590(4) 0.3425(4) 0.103(2) Uani 1 1 d .
H10 H 0.2958 0.2275 0.3172 0.123 Uiso 1 1 calc R
C11 C 0.5845(8) 0.0698(3) 0.2972(5) 0.0666(16) Uani 1 1 d .
C12 C 0.7191(8) 0.0411(3) 0.3048(5) 0.0710(17) Uani 1 1 d .
C13 C 0.7628(8) 0.0195(3) 0.2305(6) 0.089(2) Uani 1 1 d .
H13 H 0.8517 0.0006 0.2336 0.107 Uiso 1 1 calc R
C14 C 0.6750(10) 0.0260(3) 0.1531(5) 0.087(2) Uani 1 1 d .
H14 H 0.7055 0.0130 0.1034 0.105 Uiso 1 1 calc R
C15 C 0.5432(9) 0.0512(3) 0.1468(5) 0.088(2) Uani 1 1 d .
H15 H 0.4842 0.0526 0.0928 0.105 Uiso 1 1 calc R
C16 C 0.4941(7) 0.0752(3) 0.2197(5) 0.0788(18) Uani 1 1 d .
H16 H 0.4048 0.0938 0.2155 0.095 Uiso 1 1 calc R
C17 C 0.3827(6) 0.1437(3) 0.5411(5) 0.0704(16) Uani 1 1 d .
H17 H 0.2989 0.1588 0.5075 0.084 Uiso 1 1 calc R
C18 C 0.5186(9) 0.1251(3) 0.6755(4) 0.0777(18) Uani 1 1 d .
H18 H 0.5279 0.1277 0.7344 0.093 Uiso 1 1 calc R
C19 C 0.6282(8) 0.1037(3) 0.6446(5) 0.0716(17) Uani 1 1 d .
C20 C 0.7641(7) 0.0874(4) 0.7050(4) 0.095(2) Uani 1 1 d .
H20A H 0.7447 0.0622 0.7537 0.114 Uiso 1 1 calc R
H20B H 0.8141 0.0481 0.6759 0.114 Uiso 1 1 calc R
C21 C 0.8532(7) 0.1651(4) 0.7360(5) 0.0838(18) Uani 1 1 d .
C22 C 0.9270(8) 0.2002(5) 0.6867(5) 0.109(2) Uani 1 1 d .
H22 H 0.9256 0.1736 0.6328 0.131 Uiso 1 1 calc R
C23 C 1.0043(8) 0.2739(6) 0.7137(6) 0.132(3) Uani 1 1 d .
H23 H 1.0562 0.2966 0.6791 0.158 Uiso 1 1 calc R
C24 C 1.0043(8) 0.3134(5) 0.7911(7) 0.124(3) Uani 1 1 d .
H24 H 1.0592 0.3626 0.8104 0.148 Uiso 1 1 calc R
C25 C 0.9279(9) 0.2836(6) 0.8401(5) 0.131(3) Uani 1 1 d .
H25 H 0.9227 0.3124 0.8917 0.157 Uiso 1 1 calc R
C26 C 0.8569(8) 0.2081(6) 0.8111(6) 0.119(2) Uani 1 1 d .
H26 H 0.8073 0.1850 0.8467 0.143 Uiso 1 1 calc R
C27 C 0.2813(7) 0.1687(3) 0.6644(4) 0.099(2) Uani 1 1 d .
H27A H 0.2921 0.1472 0.7190 0.148 Uiso 1 1 calc R
H27B H 0.1941 0.1472 0.6271 0.148 Uiso 1 1 calc R
H27C H 0.2825 0.2286 0.6719 0.148 Uiso 1 1 calc R
C28 C 0.3225(7) 0.5481(4) 0.0443(4) 0.0692(16) Uani 1 1 d .
C29 C 0.3880(7) 0.4223(3) 0.0878(4) 0.0626(15) Uani 1 1 d .
C30 C 0.5195(7) 0.4550(3) 0.1325(3) 0.0596(14) Uani 1 1 d .
C31 C 0.5570(6) 0.5487(3) 0.1468(4) 0.0669(15) Uani 1 1 d .
H31 H 0.6479 0.5597 0.1340 0.080 Uiso 1 1 calc R
C32 C 0.5624(7) 0.5826(3) 0.2376(4) 0.0615(15) Uani 1 1 d .
C33 C 0.4461(7) 0.6104(4) 0.2620(5) 0.0845(18) Uani 1 1 d .
H33 H 0.3620 0.6104 0.2212 0.101 Uiso 1 1 calc R
C34 C 0.4531(9) 0.6384(4) 0.3462(6) 0.098(2) Uani 1 1 d .
H34 H 0.3747 0.6584 0.3621 0.118 Uiso 1 1 calc R
C35 C 0.5732(12) 0.6365(4) 0.4048(5) 0.100(2) Uani 1 1 d .
H35 H 0.5761 0.6541 0.4617 0.120 Uiso 1 1 calc R
C36 C 0.6895(9) 0.6102(4) 0.3844(5) 0.101(2) Uani 1 1 d .
H36 H 0.7725 0.6103 0.4261 0.122 Uiso 1 1 calc R
C37 C 0.6827(8) 0.5824(3) 0.2986(5) 0.0846(19) Uani 1 1 d .
H37 H 0.7624 0.5636 0.2834 0.101 Uiso 1 1 calc R
C38 C 0.4434(8) 0.6700(4) 0.0739(4) 0.0683(16) Uani 1 1 d .
C39 C 0.3123(8) 0.6781(4) 0.0235(4) 0.0744(17) Uani 1 1 d .
C40 C 0.2719(7) 0.7560(4) -0.0004(4) 0.0898(19) Uani 1 1 d .
H40 H 0.1844 0.7630 -0.0353 0.108 Uiso 1 1 calc R
C41 C 0.3671(9) 0.8218(4) 0.0299(5) 0.091(2) Uani 1 1 d .
H41 H 0.3418 0.8746 0.0152 0.109 Uiso 1 1 calc R
C42 C 0.4977(9) 0.8145(4) 0.0808(4) 0.092(2) Uani 1 1 d .
H42 H 0.5587 0.8614 0.0991 0.110 Uiso 1 1 calc R
C43 C 0.5390(7) 0.7362(4) 0.1051(4) 0.0831(18) Uani 1 1 d .
H43 H 0.6261 0.7293 0.1405 0.100 Uiso 1 1 calc R
C44 C 0.6178(6) 0.4041(3) 0.1696(3) 0.0650(15) Uani 1 1 d .
H44 H 0.7060 0.4270 0.1978 0.078 Uiso 1 1 calc R
C45 C 0.4613(7) 0.2888(3) 0.1266(4) 0.0705(16) Uani 1 1 d .
H45 H 0.4420 0.2320 0.1266 0.085 Uiso 1 1 calc R
C46 C 0.3591(6) 0.3344(3) 0.0868(4) 0.0674(16) Uani 1 1 d .
C47 C 0.2173(6) 0.2967(3) 0.0388(4) 0.0868(18) Uani 1 1 d .
H47A H 0.1481 0.3368 0.0445 0.104 Uiso 1 1 calc R
H47B H 0.2164 0.2872 -0.0215 0.104 Uiso 1 1 calc R
C48 C 0.1751(6) 0.2167(4) 0.0679(5) 0.0844(19) Uani 1 1 d .
C49 C 0.1159(7) 0.2155(5) 0.1377(5) 0.106(2) Uani 1 1 d .
H49 H 0.1041 0.2659 0.1674 0.127 Uiso 1 1 calc R
C50 C 0.0738(7) 0.1419(6) 0.1647(5) 0.120(3) Uani 1 1 d .
H50 H 0.0341 0.1425 0.2117 0.144 Uiso 1 1 calc R
C51 C 0.0915(8) 0.0702(6) 0.1217(7) 0.120(3) Uani 1 1 d .
H51 H 0.0637 0.0207 0.1401 0.144 Uiso 1 1 calc R
C52 C 0.1476(8) 0.0655(5) 0.0528(6) 0.119(3) Uani 1 1 d .
H52 H 0.1562 0.0141 0.0238 0.142 Uiso 1 1 calc R
C53 C 0.1934(6) 0.1411(5) 0.0256(5) 0.103(2) Uani 1 1 d .
H53 H 0.2354 0.1395 -0.0204 0.123 Uiso 1 1 calc R
C54 C 0.6972(6) 0.2689(3) 0.2096(4) 0.0802(17) Uani 1 1 d .
H54A H 0.7874 0.2973 0.2189 0.120 Uiso 1 1 calc R
H54B H 0.6949 0.2173 0.1744 0.120 Uiso 1 1 calc R
H54C H 0.6796 0.2577 0.2636 0.120 Uiso 1 1 calc R
C55 C 0.0823(19) 0.4806(11) 0.3158(13) 0.143(6) Uani 0.50 1 d P
H55A H 0.1108 0.5339 0.2998 0.171 Uiso 0.50 1 calc PR
H55B H 0.1555 0.4428 0.3121 0.171 Uiso 0.50 1 calc PR
C56 C 0.072(2) 0.4922(11) 0.4057(15) 0.205(9) Uani 0.50 1 d P
H56A H 0.0130 0.5372 0.4128 0.307 Uiso 0.50 1 calc PR
H56B H 0.1632 0.5051 0.4425 0.307 Uiso 0.50 1 calc PR
H56C H 0.0326 0.4419 0.4204 0.307 Uiso 0.50 1 calc PR
C57 C 0.0031(19) 0.2291(11) 0.3758(14) 0.150(7) Uani 0.50 1 d P
H57A H -0.0842 0.2011 0.3432 0.180 Uiso 0.50 1 calc PR
H57B H 0.0159 0.2816 0.3528 0.180 Uiso 0.50 1 calc PR
C58 C 0.0034(17) 0.2434(10) 0.4692(13) 0.165(8) Uani 0.50 1 d P
H58A H 0.0901 0.2272 0.5032 0.248 Uiso 0.50 1 calc PR
H58B H -0.0725 0.2108 0.4802 0.248 Uiso 0.50 1 calc PR
H58C H -0.0072 0.3015 0.4840 0.248 Uiso 0.50 1 calc PR

loop_
_atom_site_aniso_label
_atom_site_aniso_U_11
_atom_site_aniso_U_22
_atom_site_aniso_U_33
_atom_site_aniso_U_23
_atom_site_aniso_U_13
_atom_site_aniso_U_12
N1 0.070(4) 0.052(3) 0.076(4) 0.004(3) 0.017(3) 0.003(2)
N2 0.077(4) 0.066(3) 0.077(4) 0.005(3) 0.017(3) 0.000(3)
N3 0.072(4) 0.073(3) 0.102(5) 0.000(3) 0.028(4) 0.012(3)
N4 0.087(4) 0.060(3) 0.081(5) 0.012(3) 0.029(4) -0.004(3)
N5 0.076(4) 0.056(3) 0.065(3) 0.009(3) 0.015(3) -0.010(3)
N6 0.075(4) 0.065(3) 0.077(4) 0.006(3) 0.016(3) -0.008(3)
N7 0.076(4) 0.077(4) 0.082(4) 0.012(3) 0.017(3) 0.002(3)
N8 0.076(4) 0.053(3) 0.071(3) 0.002(3) 0.016(3) -0.001(3)
O1 0.064(6) 0.173(8) 0.072(6) -0.017(6) 0.017(5) -0.055(5)
O2 0.159(11) 0.181(11) 0.214(14) 0.045(10) 0.031(10) -0.012(9)
O3 0.099(4) 0.181(5) 0.262(7) 0.057(5) 0.012(4) 0.032(3)
O4 0.119(4) 0.172(4) 0.139(4) -0.011(4) 0.025(3) -0.013(3)
C1 0.070(5) 0.051(4) 0.086(6) 0.002(4) 0.019(5) 0.002(3)
C2 0.079(5) 0.047(3) 0.079(5) 0.009(3) 0.021(5) -0.007(3)
C3 0.069(5) 0.043(3) 0.071(5) 0.001(3) 0.016(4) -0.003(3)
C4 0.067(4) 0.055(4) 0.072(5) 0.005(3) 0.021(3) 0.003(3)
C5 0.085(5) 0.060(4) 0.077(5) 0.006(4) 0.021(4) 0.011(4)
C6 0.113(6) 0.065(4) 0.104(6) 0.013(4) 0.030(4) -0.003(4)
C7 0.136(7) 0.098(6) 0.123(7) 0.002(5) 0.049(6) -0.018(5)
C8 0.156(9) 0.086(6) 0.100(7) 0.024(5) 0.048(6) 0.012(6)
C9 0.150(9) 0.102(7) 0.105(7) 0.018(5) 0.018(6) 0.031(6)
C10 0.129(7) 0.077(5) 0.095(6) 0.003(4) 0.015(5) 0.013(4)
C11 0.081(5) 0.046(3) 0.078(6) 0.006(3) 0.028(4) -0.001(3)
C12 0.083(6) 0.053(4) 0.081(6) 0.003(4) 0.030(5) -0.004(3)
C13 0.099(6) 0.061(4) 0.112(7) 0.000(4) 0.042(6) 0.002(3)
C14 0.116(7) 0.062(4) 0.093(7) 0.003(4) 0.047(6) 0.003(4)
C15 0.116(7) 0.056(4) 0.093(6) 0.004(4) 0.032(5) -0.012(4)
C16 0.095(5) 0.055(4) 0.085(5) 0.003(4) 0.021(5) -0.006(3)
C17 0.076(5) 0.058(4) 0.077(5) 0.012(3) 0.018(4) -0.003(3)
C18 0.094(6) 0.062(4) 0.076(5) 0.016(4) 0.017(5) -0.008(4)
C19 0.082(5) 0.053(4) 0.074(6) 0.014(3) 0.007(5) -0.005(3)
C20 0.107(6) 0.084(5) 0.091(5) 0.021(4) 0.012(4) 0.001(4)
C21 0.090(5) 0.088(5) 0.076(5) 0.002(5) 0.031(4) -0.008(4)
C22 0.115(6) 0.105(6) 0.109(6) -0.017(5) 0.043(5) -0.017(5)
C23 0.131(7) 0.137(7) 0.126(8) -0.032(6) 0.052(6) -0.037(6)
C24 0.100(6) 0.131(7) 0.131(8) -0.033(7) 0.031(6) -0.025(5)
C25 0.119(7) 0.158(8) 0.111(7) -0.036(6) 0.044(6) -0.026(6)
C26 0.118(6) 0.137(7) 0.100(7) -0.009(6) 0.035(5) -0.034(5)
C27 0.131(6) 0.083(4) 0.099(5) 0.006(4) 0.063(5) 0.007(4)
C28 0.077(5) 0.066(4) 0.067(4) 0.008(4) 0.022(4) -0.004(4)
C29 0.069(4) 0.054(4) 0.065(4) 0.010(3) 0.015(3) 0.000(3)
C30 0.068(4) 0.049(4) 0.063(4) 0.001(3) 0.021(3) -0.010(3)
C31 0.083(4) 0.056(4) 0.062(4) 0.010(3) 0.017(3) 0.004(3)
C32 0.073(5) 0.053(3) 0.061(5) 0.007(3) 0.021(4) -0.006(3)
C33 0.097(6) 0.082(4) 0.073(5) 0.002(4) 0.021(4) -0.006(4)
C34 0.123(7) 0.081(5) 0.094(6) -0.003(5) 0.040(6) -0.003(4)
C35 0.151(8) 0.077(5) 0.072(6) 0.000(4) 0.033(6) -0.012(5)
C36 0.119(7) 0.082(5) 0.089(7) -0.004(4) 0.003(5) -0.013(4)
C37 0.109(6) 0.068(4) 0.070(5) 0.000(4) 0.011(5) -0.007(4)
C38 0.091(5) 0.053(4) 0.065(4) 0.010(3) 0.028(4) -0.008(4)
C39 0.099(6) 0.058(5) 0.072(5) 0.017(4) 0.031(4) 0.002(4)
C40 0.106(5) 0.080(5) 0.085(5) 0.014(4) 0.023(4) 0.010(4)
C41 0.130(7) 0.067(5) 0.084(5) 0.021(4) 0.037(5) 0.012(5)
C42 0.123(6) 0.061(5) 0.095(5) 0.016(4) 0.034(5) -0.014(4)
C43 0.105(5) 0.073(4) 0.073(5) 0.010(4) 0.025(4) -0.006(4)
C44 0.074(4) 0.056(4) 0.068(4) 0.006(3) 0.024(3) -0.008(3)
C45 0.080(5) 0.055(4) 0.075(4) -0.001(3) 0.020(4) -0.006(4)
C46 0.069(5) 0.054(4) 0.075(4) 0.002(3) 0.013(3) -0.007(3)
C47 0.084(5) 0.070(4) 0.095(5) 0.005(4) 0.003(4) -0.018(3)
C48 0.078(5) 0.066(5) 0.099(6) -0.012(4) 0.012(4) -0.020(3)
C49 0.100(6) 0.091(6) 0.116(7) -0.013(5) 0.017(5) -0.017(4)
C50 0.115(6) 0.113(7) 0.127(7) 0.007(6) 0.026(5) -0.028(5)
C51 0.117(7) 0.095(7) 0.143(9) 0.022(6) 0.022(6) -0.032(5)
C52 0.110(6) 0.077(6) 0.158(9) -0.012(6) 0.023(6) -0.018(4)
C53 0.096(5) 0.080(5) 0.129(6) -0.006(5) 0.033(4) -0.018(4)
C54 0.085(4) 0.060(4) 0.089(5) 0.007(3) 0.007(4) 0.010(3)
C55 0.147(17) 0.155(16) 0.138(17) 0.028(14) 0.046(15) 0.063(13)
C56 0.22(2) 0.177(18) 0.19(2) 0.015(18) -0.018(19) 0.040(14)
C57 0.107(15) 0.118(14) 0.22(2) 0.073(15) 0.006(15) 0.002(10)
C58 0.128(14) 0.164(16) 0.184(19) -0.071(15) 0.042(14) -0.065(11)

loop_
_atom_type_symbol
_atom_type_description
_atom_type_scat_dispersion_real
_atom_type_scat_dispersion_imag
_atom_type_scat_source
C C 0.0033 0.0016 'International Tables Vol C Tables 4.2.6.8 and 6.1.1.4'
H H 0.0000 0.0000 'International Tables Vol C Tables 4.2.6.8 and 6.1.1.4'
N N 0.0061 0.0033 'International Tables Vol C Tables 4.2.6.8 and 6.1.1.4'
O O 0.0106 0.0060 'International Tables Vol C Tables 4.2.6.8 and 6.1.1.4'

loop_
_geom_angle_atom_site_label_1
_geom_angle_atom_site_label_2
_geom_angle_atom_site_label_3
_geom_angle
C1 N1 C11 107.7(5)
C1 N1 C4 123.7(6)
C11 N1 C4 126.8(6)
C2 N2 C1 115.7(6)
C1 N3 C12 107.5(6)
C1 N3 H3 126.3
C12 N3 H3 126.3
C18 N4 C17 119.2(6)
C18 N4 C27 120.8(6)
C17 N4 C27 119.8(6)
C28 N5 C38 107.5(5)
C28 N5 C31 125.3(5)
C38 N5 C31 125.9(5)
C28 N6 C29 115.3(5)
C28 N7 C39 106.4(5)
C28 N7 H7 126.8
C39 N7 H7 126.8
C44 N8 C45 118.4(5)
C44 N8 C54 120.2(5)
C45 N8 C54 121.3(5)
C55 O1 H1 109.5
C57 O2 H2 109.5
H3A O3 H3B 110.0
H4A O4 H4B 109.9
N3 C1 N2 125.2(7)
N3 C1 N1 110.9(7)
N2 C1 N1 123.9(6)
N2 C2 C19 120.3(7)
N2 C2 C3 123.4(6)
C19 C2 C3 116.2(6)
C17 C3 C2 119.5(6)
C17 C3 C4 119.6(6)
C2 C3 C4 120.7(6)
N1 C4 C3 108.0(5)
N1 C4 C5 109.1(4)
C3 C4 C5 112.1(5)
N1 C4 H4 109.2
C3 C4 H4 109.2
C5 C4 H4 109.2
C6 C5 C10 119.9(6)
C6 C5 C4 119.9(6)
C10 C5 C4 120.1(6)
C5 C6 C7 118.7(7)
C5 C6 H6 120.6
C7 C6 H6 120.6
C8 C7 C6 117.7(7)
C8 C7 H7A 121.2
C6 C7 H7A 121.2
C9 C8 C7 124.9(9)
C9 C8 H8 117.6
C7 C8 H8 117.6
C8 C9 C10 117.5(8)
C8 C9 H9 121.3
C10 C9 H9 121.3
C5 C10 C9 121.3(7)
C5 C10 H10 119.3
C9 C10 H10 119.3
C16 C11 N1 133.1(7)
C16 C11 C12 122.7(7)
N1 C11 C12 104.2(6)
N3 C12 C13 132.0(7)
N3 C12 C11 109.7(7)
C13 C12 C11 118.4(7)
C14 C13 C12 119.6(7)
C14 C13 H13 120.2
C12 C13 H13 120.2
C13 C14 C15 121.3(7)
C13 C14 H14 119.4
C15 C14 H14 119.4
C14 C15 C16 121.7(7)
C14 C15 H15 119.2
C16 C15 H15 119.2
C11 C16 C15 116.4(6)
C11 C16 H16 121.8
C15 C16 H16 121.8
C3 C17 N4 122.3(6)
C3 C17 H17 118.8
N4 C17 H17 118.8
C19 C18 N4 123.4(7)
C19 C18 H18 118.3
N4 C18 H18 118.3
C18 C19 C2 119.1(7)
C18 C19 C20 120.0(7)
C2 C19 C20 120.8(7)
C21 C20 C19 111.8(5)
C21 C20 H20A 109.3
C19 C20 H20A 109.3
C21 C20 H20B 109.3
C19 C20 H20B 109.3
H20A C20 H20B 107.9
C26 C21 C22 115.7(7)
C26 C21 C20 122.4(7)
C22 C21 C20 121.7(8)
C21 C22 C23 121.7(8)
C21 C22 H22 119.2
C23 C22 H22 119.2
C24 C23 C22 119.3(8)
C24 C23 H23 120.4
C22 C23 H23 120.4
C25 C24 C23 121.3(9)
C25 C24 H24 119.4
C23 C24 H24 119.4
C24 C25 C26 116.8(8)
C24 C25 H25 121.6
C26 C25 H25 121.6
C21 C26 C25 125.1(8)
C21 C26 H26 117.4
C25 C26 H26 117.4
N4 C27 H27A 109.5
N4 C27 H27B 109.5
H27A C27 H27B 109.5
N4 C27 H27C 109.5
H27A C27 H27C 109.5
H27B C27 H27C 109.5
N7 C28 N6 124.7(6)
N7 C28 N5 110.8(6)
N6 C28 N5 124.5(6)
N6 C29 C30 124.7(5)
N6 C29 C46 117.9(6)
C30 C29 C46 117.4(5)
C44 C30 C29 120.4(5)
C44 C30 C31 117.3(5)
C29 C30 C31 122.1(5)
N5 C31 C32 111.4(5)
N5 C31 C30 105.7(5)
C32 C31 C30 111.2(4)
N5 C31 H31 109.5
C32 C31 H31 109.5
C30 C31 H31 109.5
C37 C32 C33 118.2(6)
C37 C32 C31 119.9(6)
C33 C32 C31 121.9(6)
C32 C33 C34 120.6(7)
C32 C33 H33 119.7
C34 C33 H33 119.7
C35 C34 C33 119.5(8)
C35 C34 H34 120.2
C33 C34 H34 120.2
C34 C35 C36 122.3(8)
C34 C35 H35 118.9
C36 C35 H35 118.9
C35 C36 C37 118.2(8)
C35 C36 H36 120.9
C37 C36 H36 120.9
C32 C37 C36 121.2(7)
C32 C37 H37 119.4
C36 C37 H37 119.4
C39 C38 C43 123.5(6)
C39 C38 N5 105.1(5)
C43 C38 N5 131.3(7)
N7 C39 C38 110.1(5)
N7 C39 C40 130.0(7)
C38 C39 C40 119.9(6)
C41 C40 C39 116.7(6)
C41 C40 H40 121.6
C39 C40 H40 121.6
C40 C41 C42 123.8(6)
C40 C41 H41 118.1
C42 C41 H41 118.1
C41 C42 C43 119.8(6)
C41 C42 H42 120.1
C43 C42 H42 120.1
C38 C43 C42 116.3(6)
C38 C43 H43 121.8
C42 C43 H43 121.8
N8 C44 C30 121.8(5)
N8 C44 H44 119.1
C30 C44 H44 119.1
C46 C45 N8 123.7(5)
C46 C45 H45 118.2
N8 C45 H45 118.2
C45 C46 C29 118.2(5)
C45 C46 C47 122.9(5)
C29 C46 C47 118.9(6)
C48 C47 C46 114.9(5)
C48 C47 H47A 108.5
C46 C47 H47A 108.5
C48 C47 H47B 108.5
C46 C47 H47B 108.5
H47A C47 H47B 107.5
C53 C48 C49 117.8(6)
C53 C48 C47 120.7(7)
C49 C48 C47 121.5(7)
C50 C49 C48 122.3(7)
C50 C49 H49 118.9
C48 C49 H49 118.9
C51 C50 C49 118.3(9)
C51 C50 H50 120.9
C49 C50 H50 120.9
C50 C51 C52 123.5(9)
C50 C51 H51 118.2
C52 C51 H51 118.2
C51 C52 C53 118.5(8)
C51 C52 H52 120.8
C53 C52 H52 120.8
C48 C53 C52 119.7(7)
C48 C53 H53 120.2
C52 C53 H53 120.2
N8 C54 H54A 109.5
N8 C54 H54B 109.5
H54A C54 H54B 109.5
N8 C54 H54C 109.5
H54A C54 H54C 109.5
H54B C54 H54C 109.5
O1 C55 C56 115.9(16)
O1 C55 H55A 108.3
C56 C55 H55A 108.3
O1 C55 H55B 108.3
C56 C55 H55B 108.3
H55A C55 H55B 107.4
C55 C56 H56A 109.5
C55 C56 H56B 109.5
H56A C56 H56B 109.5
C55 C56 H56C 109.5
H56A C56 H56C 109.5
H56B C56 H56C 109.5
O2 C57 C58 105.2(15)
O2 C57 H57A 110.7
C58 C57 H57A 110.7
O2 C57 H57B 110.7
C58 C57 H57B 110.7
H57A C57 H57B 108.8
C57 C58 H58A 109.5
C57 C58 H58B 109.5
H58A C58 H58B 109.5
C57 C58 H58C 109.5
H58A C58 H58C 109.5
H58B C58 H58C 109.5

loop_
_geom_bond_atom_site_label_1
_geom_bond_atom_site_label_2
_geom_bond_distance
N1 C1 1.375(6)
N1 C11 1.381(7)
N1 C4 1.444(6)
N2 C2 1.350(7)
N2 C1 1.362(7)
N3 C1 1.298(7)
N3 C12 1.361(7)
N3 H3 0.8600
N4 C18 1.338(7)
N4 C17 1.350(6)
N4 C27 1.467(6)
N5 C28 1.366(6)
N5 C38 1.384(6)
N5 C31 1.457(6)
N6 C28 1.343(6)
N6 C29 1.344(6)
N7 C28 1.317(6)
N7 C39 1.372(6)
N7 H7 0.8600
N8 C44 1.350(6)
N8 C45 1.352(6)
N8 C54 1.453(6)
O1 C55 1.383(19)
O1 H1 0.8200
O2 C57 1.430(16)
O2 H2 0.8200
O3 H3A 0.8499
O3 H3B 0.8500
O4 H4A 0.8501
O4 H4B 0.8500
C2 C19 1.432(7)
C2 C3 1.438(7)
C3 C17 1.340(7)
C3 C4 1.490(7)
C4 C5 1.516(7)
C4 H4 0.9800
C5 C6 1.355(7)
C5 C10 1.361(7)
C6 C7 1.448(8)
C6 H6 0.9300
C7 C8 1.355(9)
C7 H7A 0.9300
C8 C9 1.294(9)
C8 H8 0.9300
C9 C10 1.423(9)
C9 H9 0.9300
C10 H10 0.9300
C11 C16 1.366(7)
C11 C12 1.403(7)
C12 C13 1.388(8)
C13 C14 1.358(8)
C13 H13 0.9300
C14 C15 1.360(7)
C14 H14 0.9300
C15 C16 1.402(8)
C15 H15 0.9300
C16 H16 0.9300
C17 H17 0.9300
C18 C19 1.337(7)
C18 H18 0.9300
C19 C20 1.509(7)
C20 C21 1.483(8)
C20 H20A 0.9700
C20 H20B 0.9700
C21 C26 1.333(8)
C21 C22 1.345(8)
C22 C23 1.369(9)
C22 H22 0.9300
C23 C24 1.350(9)
C23 H23 0.9300
C24 C25 1.321(9)
C24 H24 0.9300
C25 C26 1.369(9)
C25 H25 0.9300
C26 H26 0.9300
C27 H27A 0.9600
C27 H27B 0.9600
C27 H27C 0.9600
C29 C30 1.388(7)
C29 C46 1.433(7)
C30 C44 1.357(6)
C30 C31 1.526(6)
C31 C32 1.505(7)
C31 H31 0.9800
C32 C37 1.354(7)
C32 C33 1.375(7)
C33 C34 1.377(8)
C33 H33 0.9300
C34 C35 1.335(8)
C34 H34 0.9300
C35 C36 1.338(8)
C35 H35 0.9300
C36 C37 1.401(8)
C36 H36 0.9300
C37 H37 0.9300
C38 C39 1.375(7)
C38 C43 1.375(7)
C39 C40 1.390(7)
C40 C41 1.368(8)
C40 H40 0.9300
C41 C42 1.372(7)
C41 H41 0.9300
C42 C43 1.400(7)
C42 H42 0.9300
C43 H43 0.9300
C44 H44 0.9300
C45 C46 1.342(6)
C45 H45 0.9300
C46 C47 1.508(7)
C47 C48 1.489(7)
C47 H47A 0.9700
C47 H47B 0.9700
C48 C53 1.382(8)
C48 C49 1.386(8)
C49 C50 1.383(9)
C49 H49 0.9300
C50 C51 1.332(9)
C50 H50 0.9300
C51 C52 1.351(9)
C51 H51 0.9300
C52 C53 1.426(9)
C52 H52 0.9300
C53 H53 0.9300
C54 H54A 0.9600
C54 H54B 0.9600
C54 H54C 0.9600
C55 C56 1.47(2)
C55 H55A 0.9700
C55 H55B 0.9700
C56 H56A 0.9600
C56 H56B 0.9600
C56 H56C 0.9600
C57 C58 1.50(2)
C57 H57A 0.9700
C57 H57B 0.9700
C58 H58A 0.9600
C58 H58B 0.9600
C58 H58C 0.9600

loop_
_geom_torsion_atom_site_label_1
_geom_torsion_atom_site_label_2
_geom_torsion_atom_site_label_3
_geom_torsion_atom_site_label_4
_geom_torsion
C12 N3 C1 N2 179.7(5)
C12 N3 C1 N1 0.9(6)
C2 N2 C1 N3 -176.7(5)
C2 N2 C1 N1 2.1(7)
C11 N1 C1 N3 -0.9(6)
C4 N1 C1 N3 -166.5(4)
C11 N1 C1 N2 -179.8(5)
C4 N1 C1 N2 14.6(7)
C1 N2 C2 C19 175.0(5)
C1 N2 C2 C3 -4.7(7)
N2 C2 C3 C17 176.8(5)
C19 C2 C3 C17 -2.9(7)
N2 C2 C3 C4 -8.3(7)
C19 C2 C3 C4 172.0(4)
C1 N1 C4 C3 -24.5(6)
C11 N1 C4 C3 172.7(5)
C1 N1 C4 C5 97.5(6)
C11 N1 C4 C5 -65.3(7)
C17 C3 C4 N1 -164.0(4)
C2 C3 C4 N1 21.1(6)
C17 C3 C4 C5 75.8(6)
C2 C3 C4 C5 -99.1(6)
N1 C4 C5 C6 -61.8(7)
C3 C4 C5 C6 57.7(7)
N1 C4 C5 C10 120.9(6)
C3 C4 C5 C10 -119.6(6)
C10 C5 C6 C7 -0.8(9)
C4 C5 C6 C7 -178.1(5)
C5 C6 C7 C8 -0.5(9)
C6 C7 C8 C9 2.0(12)
C7 C8 C9 C10 -2.0(13)
C6 C5 C10 C9 0.8(9)
C4 C5 C10 C9 178.1(6)
C8 C9 C10 C5 0.5(11)
C1 N1 C11 C16 178.4(5)
C4 N1 C11 C16 -16.5(9)
C1 N1 C11 C12 0.5(5)
C4 N1 C11 C12 165.6(4)
C1 N3 C12 C13 179.8(6)
C1 N3 C12 C11 -0.5(6)
C16 C11 C12 N3 -178.2(5)
N1 C11 C12 N3 0.0(5)
C16 C11 C12 C13 1.6(8)
N1 C11 C12 C13 179.7(4)
N3 C12 C13 C14 179.4(6)
C11 C12 C13 C14 -0.4(8)
C12 C13 C14 C15 -1.9(9)
C13 C14 C15 C16 2.9(9)
N1 C11 C16 C15 -178.1(5)
C12 C11 C16 C15 -0.6(7)
C14 C15 C16 C11 -1.7(8)
C2 C3 C17 N4 0.1(7)
C4 C3 C17 N4 -174.9(4)
C18 N4 C17 C3 3.0(7)
C27 N4 C17 C3 177.9(5)
C17 N4 C18 C19 -3.2(8)
C27 N4 C18 C19 -178.1(5)
N4 C18 C19 C2 0.3(8)
N4 C18 C19 C20 177.8(5)
N2 C2 C19 C18 -177.0(5)
C3 C2 C19 C18 2.7(7)
N2 C2 C19 C20 5.4(7)
C3 C2 C19 C20 -174.8(5)
C18 C19 C20 C21 -86.9(7)
C2 C19 C20 C21 90.6(7)
C19 C20 C21 C26 97.1(8)
C19 C20 C21 C22 -77.6(8)
C26 C21 C22 C23 2.0(11)
C20 C21 C22 C23 177.0(6)
C21 C22 C23 C24 -1.3(12)
C22 C23 C24 C25 -2.1(13)
C23 C24 C25 C26 4.4(13)
C22 C21 C26 C25 0.5(11)
C20 C21 C26 C25 -174.4(7)
C24 C25 C26 C21 -3.7(13)
C39 N7 C28 N6 177.0(5)
C39 N7 C28 N5 -2.1(6)
C29 N6 C28 N7 178.9(5)
C29 N6 C28 N5 -2.2(7)
C38 N5 C28 N7 2.0(6)
C31 N5 C28 N7 169.6(4)
C38 N5 C28 N6 -177.0(5)
C31 N5 C28 N6 -9.4(8)
C28 N6 C29 C30 2.4(7)
C28 N6 C29 C46 -176.7(5)
N6 C29 C30 C44 -175.9(5)
C46 C29 C30 C44 3.2(7)
N6 C29 C30 C31 8.0(8)
C46 C29 C30 C31 -172.9(5)
C28 N5 C31 C32 -103.9(6)
C38 N5 C31 C32 61.5(6)
C28 N5 C31 C30 17.0(7)
C38 N5 C31 C30 -177.6(4)
C44 C30 C31 N5 167.6(4)
C29 C30 C31 N5 -16.1(6)
C44 C30 C31 C32 -71.3(6)
C29 C30 C31 C32 104.9(6)
N5 C31 C32 C37 -154.2(5)
C30 C31 C32 C37 88.1(6)
N5 C31 C32 C33 29.0(6)
C30 C31 C32 C33 -88.6(6)
C37 C32 C33 C34 0.8(8)
C31 C32 C33 C34 177.7(5)
C32 C33 C34 C35 -1.6(9)
C33 C34 C35 C36 1.7(10)
C34 C35 C36 C37 -1.1(10)
C33 C32 C37 C36 -0.3(8)
C31 C32 C37 C36 -177.2(5)
C35 C36 C37 C32 0.4(9)
C28 N5 C38 C39 -1.1(6)
C31 N5 C38 C39 -168.6(5)
C28 N5 C38 C43 176.5(6)
C31 N5 C38 C43 9.0(9)
C28 N7 C39 C38 1.4(6)
C28 N7 C39 C40 -178.4(6)
C43 C38 C39 N7 -178.0(5)
N5 C38 C39 N7 -0.2(6)
C43 C38 C39 C40 1.8(9)
N5 C38 C39 C40 179.7(5)
N7 C39 C40 C41 178.6(6)
C38 C39 C40 C41 -1.2(8)
C39 C40 C41 C42 0.7(9)
C40 C41 C42 C43 -0.8(10)
C39 C38 C43 C42 -1.8(8)
N5 C38 C43 C42 -179.1(5)
C41 C42 C43 C38 1.3(8)
C45 N8 C44 C30 -1.0(7)
C54 N8 C44 C30 -178.0(5)
C29 C30 C44 N8 -1.8(8)
C31 C30 C44 N8 174.5(4)
C44 N8 C45 C46 2.5(8)
C54 N8 C45 C46 179.4(5)
N8 C45 C46 C29 -1.0(8)
N8 C45 C46 C47 177.0(5)
N6 C29 C46 C45 177.3(5)
C30 C29 C46 C45 -1.9(7)
N6 C29 C46 C47 -0.8(7)
C30 C29 C46 C47 -180.0(5)
C45 C46 C47 C48 25.3(8)
C29 C46 C47 C48 -156.7(6)
C46 C47 C48 C53 -97.0(7)
C46 C47 C48 C49 83.3(7)
C53 C48 C49 C50 -0.9(10)
C47 C48 C49 C50 178.8(6)
C48 C49 C50 C51 0.1(11)
C49 C50 C51 C52 -0.4(12)
C50 C51 C52 C53 1.5(12)
C49 C48 C53 C52 2.0(9)
C47 C48 C53 C52 -177.7(6)
C51 C52 C53 C48 -2.2(10)
